data_4060168
_journal_name_full Organometallics
_journal_paper_doi 10.1021/om049324c
_journal_year 2005
_chemical_formula_moiety 'C36 H84 O10 Si8 '
_chemical_formula_sum 'C36 H84 O10 Si8'
_chemical_formula_weight 901.74
_space_group_IT_number 15
_symmetry_cell_setting monoclinic
_symmetry_space_group_name_Hall '-C 2yc'
_symmetry_space_group_name_H-M 'C 1 2/c 1'
_cell_angle_alpha 90
_cell_angle_beta 131.220(4)
_cell_angle_gamma 90
_cell_formula_units_Z 8
_cell_length_a 33.670(3)
_cell_length_b 16.227(2)
_cell_length_c 26.185(2)
_cell_measurement_reflns_used ?
_cell_measurement_temperature 173.2
_cell_measurement_theta_max 27.4
_cell_measurement_theta_min ?
_cell_volume 10761(1)
_diffrn_detector_area_resol_mean 10.00
_diffrn_measurement_device_type 'Rigaku RAXIS-IV Imaging Plate'
_diffrn_measurement_method \w
_diffrn_radiation_type 'Mo K\a'
_diffrn_radiation_wavelength 0.7107
_diffrn_reflns_av_R_equivalents 0.000
_diffrn_reflns_limit_h_max 43
_diffrn_reflns_limit_h_min 0
_diffrn_reflns_limit_k_max 20
_diffrn_reflns_limit_k_min 0
_diffrn_reflns_limit_l_max 24
_diffrn_reflns_limit_l_min -31
_diffrn_reflns_number 7847
_diffrn_reflns_theta_max 27.40
_diffrn_reflns_theta_min ?
_exptl_absorpt_coefficient_mu 0.243
_exptl_absorpt_correction_T_max 0.976
_exptl_absorpt_correction_T_min 0.000
_exptl_absorpt_correction_type none
_exptl_crystal_colour colorless
_exptl_crystal_density_diffrn 1.113
_exptl_crystal_density_meas ?
_exptl_crystal_density_method 'not measured'
_exptl_crystal_description prismatic
_exptl_crystal_size_max 0.100
_exptl_crystal_size_mid 0.100
_exptl_crystal_size_min 0.100
_exptl_crystal_size_rad ?
_refine_diff_density_max 0.53
_refine_diff_density_min -0.56
_refine_ls_extinction_coef 0.0010
_refine_ls_extinction_expression Fc^*^=kFc[1+0.001xFc^2^\l^3^/sin(2\q)]^-1/4^
_refine_ls_extinction_method SHELXL
_refine_ls_goodness_of_fit_ref 1.110
_refine_ls_hydrogen_treatment noref
_refine_ls_number_parameters 506
_refine_ls_number_reflns 6515
_refine_ls_R_factor_gt 0.0975
_refine_ls_shift/su_max -0.0010
_refine_ls_structure_factor_coef Fsqd
_refine_ls_weighting_details 'w = 1/[\s^2^(Fo^2^) + (0.1601P)^2^+21.2948P] where P=(Fo^2^+2Fc^2^)/3'
_refine_ls_weighting_scheme calc
_refine_ls_wR_factor_ref 0.2793
_reflns_number_gt 6515
_reflns_number_total 7847
_reflns_threshold_expression >2.0sigma(I)
_cod_original_sg_symbol_H-M 'C 2/c'
_cod_original_formula_sum 'C36 H84 O10 Si8 '
_cod_database_code 4060168

loop_
_symmetry_equiv_pos_as_xyz
x,y,z
-x,y,1/2-z
-x,-y,-z
x,-y,1/2+z
1/2+x,1/2+y,z
1/2-x,1/2+y,1/2-z
1/2-x,1/2-y,-z
1/2+x,1/2-y,1/2+z

loop_
_atom_site_label
_atom_site_type_symbol
_atom_site_fract_x
_atom_site_fract_y
_atom_site_fract_z
_atom_site_U_iso_or_equiv
_atom_site_adp_type
_atom_site_occupancy
_atom_site_calc_flag
_atom_site_refinement_flags
_atom_site_disorder_assembly
_atom_site_disorder_group
Si(1) Si 0.06807(6) 0.7599(1) 0.13610(8) 0.0531(4) Uani 1.00 d . . .
Si(2) Si 0.10777(7) 0.6625(1) 0.07446(8) 0.0598(5) Uani 1.00 d . . .
Si(3) Si 0.05379(8) 0.6854(1) -0.07787(9) 0.0703(5) Uani 1.00 d . . .
Si(4) Si 0.11164(7) 0.8596(1) -0.03652(9) 0.0623(5) Uani 1.00 d . . .
Si(5) Si 0.18605(7) 0.8009(1) 0.11771(8) 0.0610(5) Uani 1.00 d . . .
Si(6) Si 0.15521(7) 0.8904(1) 0.19388(9) 0.0579(4) Uani 1.00 d . . .
Si(7) Si 0.22188(7) 0.8128(1) 0.34235(9) 0.0677(5) Uani 1.00 d . . .
Si(8) Si 0.11827(6) 0.7163(1) 0.28519(8) 0.0612(5) Uani 1.00 d . . .
O(1) O 0.0764(2) 0.7020(3) 0.0945(2) 0.078(1) Uani 1.00 d . . .
O(2) O 0.0674(2) 0.6657(3) -0.0074(2) 0.081(1) Uani 1.00 d . . .
O(3) O 0.0741(2) 0.7781(3) -0.0746(2) 0.075(1) Uani 1.00 d . . .
O(4) O 0.1568(2) 0.8439(3) 0.0457(2) 0.071(1) Uani 1.00 d . . .
O(5) O 0.1809(2) 0.8602(3) 0.1630(3) 0.082(1) Uani 1.00 d . . .
O(6) O 0.1942(2) 0.8635(3) 0.2726(2) 0.070(1) Uani 1.00 d . . .
O(7) O 0.1783(2) 0.7544(3) 0.3339(2) 0.064(1) Uani 1.00 d . . .
O(8) O 0.0934(2) 0.7145(3) 0.2066(2) 0.067(1) Uani 1.00 d . . .
O(9) O 0.0971(2) 0.8480(3) 0.1524(2) 0.062(1) Uani 1.00 d . . .
O(10) O 0.1607(2) 0.7122(3) 0.1067(3) 0.080(1) Uani 1.00 d . . .
C(1) C -0.0052(3) 0.7740(5) 0.0839(4) 0.077(2) Uani 1.00 d . . .
C(2) C -0.0331(3) 0.6903(6) 0.0682(5) 0.101(3) Uani 1.00 d . . .
C(3) C -0.0321(3) 0.8229(7) 0.0202(5) 0.123(4) Uani 1.00 d . . .
C(4) C 0.1257(4) 0.5538(6) 0.1037(5) 0.105(3) Uani 1.00 d . . .
C(5) C 0.1705(7) 0.5486(9) 0.1777(7) 0.206(8) Uani 1.00 d . . .
C(6) C 0.0789(6) 0.5009(7) 0.0780(8) 0.166(5) Uani 1.00 d . . .
C(7) C -0.0198(4) 0.6757(8) -0.1480(4) 0.120(4) Uani 1.00 d . . .
C(8) C -0.0523(5) 0.710(1) -0.1363(6) 0.171(6) Uani 1.00 d . . .
C(9) C -0.0387(5) 0.702(1) -0.2164(5) 0.25(1) Uani 1.00 d . . .
C(10) C 0.0899(6) 0.6097(6) -0.0887(7) 0.138(4) Uani 1.00 d . . .
C(11) C 0.0750(5) 0.5210(5) -0.0904(5) 0.117(3) Uani 1.00 d . . .
C(12) C 0.1391(6) 0.6264(7) -0.064(1) 0.197(8) Uani 1.00 d . . .
C(13) C 0.1480(4) 0.8786(6) -0.0653(5) 0.107(3) Uani 1.00 d . . .
C(14) C 0.1815(6) 0.958(1) -0.0333(8) 0.227(9) Uani 1.00 d . . .
C(15) C 0.1117(6) 0.8774(8) -0.1435(7) 0.155(5) Uani 1.00 d . . .
C(16) C 0.0686(3) 0.9465(4) -0.0504(4) 0.080(2) Uani 1.00 d . . .
C(17) C 0.0390(3) 0.9222(6) -0.0275(5) 0.098(3) Uani 1.00 d . . .
C(18) C 0.0296(5) 0.9769(7) -0.1217(5) 0.130(4) Uani 1.00 d . . .
C(19) C 0.2580(3) 0.7868(6) 0.1643(4) 0.093(2) Uani 1.00 d . . .
C(20) C 0.2856(3) 0.8676(8) 0.1772(5) 0.120(3) Uani 1.00 d . . .
C(21) C 0.2665(4) 0.7264(9) 0.1280(7) 0.164(5) Uani 1.00 d . . .
C(22) C 0.1489(4) 1.0049(5) 0.1882(5) 0.102(3) Uani 1.00 d . . .
C(23) C 0.1290(5) 1.0399(6) 0.2214(8) 0.158(5) Uani 1.00 d . . .
C(24) C 0.189(1) 1.048(1) 0.196(2) 0.152(10) Uani 0.50 d P . .
C(25) C 0.1197(8) 1.039(1) 0.1255(9) 0.110(6) Uani 0.50 d P . .
C(26) C 0.2740(3) 0.7470(7) 0.3601(5) 0.097(3) Uani 1.00 d . . .
C(27) C 0.3143(4) 0.7950(9) 0.3596(6) 0.139(4) Uani 1.00 d . . .
C(28) C 0.257(1) 0.702(3) 0.314(2) 0.10(1) Uani 0.25 d P . .
C(29) C 0.3045(5) 0.6916(9) 0.4259(7) 0.117(5) Uani 0.75 d P . .
C(30) C 0.2430(4) 0.8945(6) 0.4100(4) 0.100(3) Uani 1.00 d . . .
C(31) C 0.2740(6) 0.9603(9) 0.4162(7) 0.175(6) Uani 1.00 d . . .
C(32) C 0.2623(5) 0.8587(8) 0.4757(5) 0.144(5) Uani 1.00 d . . .
C(33) C 0.1206(4) 0.6101(6) 0.3120(4) 0.101(3) Uani 1.00 d . . .
C(34) C 0.1605(7) 0.5595(7) 0.3261(10) 0.189(7) Uani 1.00 d . . .
C(35) C 0.0685(5) 0.5638(8) 0.2637(5) 0.169(6) Uani 1.00 d . . .
C(36) C 0.0768(3) 0.7829(6) 0.2918(4) 0.084(2) Uani 1.00 d . . .
C(37) C 0.0747(3) 0.8721(6) 0.2730(4) 0.090(2) Uani 1.00 d . . .
C(38) C 0.0932(5) 0.7769(9) 0.3618(5) 0.144(5) Uani 1.00 d . . .
H(1) H -0.0088 0.8060 0.1107 0.0837 Uiso 1.00 calc . . .
H(2) H -0.0698 0.6994 0.0432 0.1279 Uiso 1.00 calc . . .
H(3) H -0.0297 0.6568 0.0411 0.1279 Uiso 1.00 calc . . .
H(4) H -0.0182 0.6620 0.1089 0.1279 Uiso 1.00 calc . . .
H(5) H -0.0152 0.8748 0.0286 0.1493 Uiso 1.00 calc . . .
H(6) H -0.0274 0.7925 -0.0094 0.1493 Uiso 1.00 calc . . .
H(7) H -0.0676 0.8285 -0.0047 0.1493 Uiso 1.00 calc . . .
H(8) H 0.1443 0.5352 0.0885 0.1241 Uiso 1.00 calc . . .
H(9) H 0.1810 0.4921 0.1890 0.2466 Uiso 1.00 calc . . .
H(10) H 0.1986 0.5805 0.1892 0.2466 Uiso 1.00 calc . . .
H(11) H 0.1593 0.5674 0.2005 0.2466 Uiso 1.00 calc . . .
H(12) H 0.0623 0.5201 0.0942 0.2013 Uiso 1.00 calc . . .
H(13) H 0.0527 0.5032 0.0285 0.2013 Uiso 1.00 calc . . .
H(14) H 0.0888 0.4450 0.0905 0.2013 Uiso 1.00 calc . . .
H(15) H -0.0284 0.6196 -0.1525 0.1512 Uiso 1.00 calc . . .
H(16) H -0.0479 0.7670 -0.1340 0.2431 Uiso 1.00 calc . . .
H(17) H -0.0875 0.6948 -0.1740 0.2431 Uiso 1.00 calc . . .
H(18) H -0.0410 0.6871 -0.0963 0.2431 Uiso 1.00 calc . . .
H(19) H -0.0335 0.7588 -0.2165 0.2822 Uiso 1.00 calc . . .
H(20) H -0.0180 0.6719 -0.2230 0.2822 Uiso 1.00 calc . . .
H(21) H -0.0748 0.6881 -0.2515 0.2822 Uiso 1.00 calc . . .
H(22) H 0.0757 0.6211 -0.1327 0.1662 Uiso 1.00 calc . . .
H(23) H 0.0388 0.5232 -0.1184 0.1404 Uiso 1.00 calc . . .
H(24) H 0.0867 0.4906 -0.1087 0.1404 Uiso 1.00 calc . . .
H(25) H 0.0920 0.5063 -0.0459 0.1404 Uiso 1.00 calc . . .
H(26) H 0.1635 0.6214 -0.0164 0.2341 Uiso 1.00 calc . . .
H(27) H 0.1478 0.5890 -0.0834 0.2341 Uiso 1.00 calc . . .
H(28) H 0.1399 0.6813 -0.0766 0.2341 Uiso 1.00 calc . . .
H(29) H 0.1736 0.8313 -0.0462 0.1325 Uiso 1.00 calc . . .
H(30) H 0.2038 0.9549 0.0143 0.2708 Uiso 1.00 calc . . .
H(31) H 0.2014 0.9645 -0.0466 0.2708 Uiso 1.00 calc . . .
H(32) H 0.1581 1.0041 -0.0494 0.2708 Uiso 1.00 calc . . .
H(33) H 0.0898 0.9204 -0.1607 0.1698 Uiso 1.00 calc . . .
H(34) H 0.1359 0.8832 -0.1531 0.1698 Uiso 1.00 calc . . .
H(35) H 0.0960 0.8256 -0.1596 0.1698 Uiso 1.00 calc . . .
H(36) H 0.0926 0.9922 -0.0226 0.0914 Uiso 1.00 calc . . .
H(37) H 0.0166 0.9679 -0.0352 0.1189 Uiso 1.00 calc . . .
H(38) H 0.0152 0.8770 -0.0546 0.1189 Uiso 1.00 calc . . .
H(39) H 0.0611 0.9076 0.0186 0.1189 Uiso 1.00 calc . . .
H(40) H 0.0085 1.0192 -0.1236 0.1758 Uiso 1.00 calc . . .
H(41) H 0.0447 0.9959 -0.1386 0.1758 Uiso 1.00 calc . . .
H(42) H 0.0056 0.9316 -0.1496 0.1758 Uiso 1.00 calc . . .
H(43) H 0.2718 0.7616 0.2060 0.1115 Uiso 1.00 calc . . .
H(44) H 0.3207 0.8578 0.2044 0.1528 Uiso 1.00 calc . . .
H(45) H 0.2694 0.8948 0.1380 0.1528 Uiso 1.00 calc . . .
H(46) H 0.2800 0.9010 0.2052 0.1528 Uiso 1.00 calc . . .
H(47) H 0.2489 0.6767 0.1189 0.1774 Uiso 1.00 calc . . .
H(48) H 0.2499 0.7516 0.0828 0.1774 Uiso 1.00 calc . . .
H(49) H 0.3019 0.7205 0.1515 0.1774 Uiso 1.00 calc . . .
H(50) H 0.1825 1.0273 0.2111 0.1293 Uiso 0.50 calc P . .
H(51) H 0.1193 1.0134 0.1398 0.1293 Uiso 0.50 calc P . .
H(52) H 0.1493 1.0240 0.2658 0.1658 Uiso 1.00 calc . . .
H(53) H 0.1263 1.0990 0.2171 0.1658 Uiso 1.00 calc . . .
H(54) H 0.0922 1.0205 0.1961 0.1658 Uiso 1.00 calc . . .
H(55) H 0.2204 1.0116 0.2177 0.1451 Uiso 0.50 calc P . .
H(56) H 0.1798 1.0674 0.1555 0.1451 Uiso 0.50 calc P . .
H(57) H 0.2025 1.0939 0.2272 0.1451 Uiso 0.50 calc P . .
H(58) H 0.1206 1.0960 0.1318 0.1170 Uiso 0.50 calc P . .
H(59) H 0.1346 1.0233 0.1076 0.1170 Uiso 0.50 calc P . .
H(60) H 0.0850 1.0182 0.1002 0.1170 Uiso 0.50 calc P . .
H(61) H 0.2555 0.7072 0.3241 0.1088 Uiso 0.50 calc P . .
H(62) H 0.2927 0.7257 0.4055 0.1088 Uiso 0.50 calc P . .
H(63) H 0.3390 0.7558 0.3645 0.1667 Uiso 1.00 calc . . .
H(64) H 0.2960 0.8209 0.3157 0.1667 Uiso 1.00 calc . . .
H(65) H 0.3338 0.8341 0.3936 0.1667 Uiso 1.00 calc . . .
H(66) H 0.2309 0.6560 0.3109 0.1751 Uiso 0.50 calc P . .
H(67) H 0.2537 0.7001 0.2825 0.1751 Uiso 0.50 calc P . .
H(68) H 0.2899 0.6450 0.3466 0.1751 Uiso 0.50 calc P . .
H(69) H 0.2819 0.6583 0.4246 0.1077 Uiso 0.50 calc P . .
H(70) H 0.3296 0.6594 0.4278 0.1077 Uiso 0.50 calc P . .
H(71) H 0.3239 0.7277 0.4641 0.1077 Uiso 0.50 calc P . .
H(72) H 0.2103 0.9246 0.3911 0.1433 Uiso 1.00 calc . . .
H(73) H 0.3079 0.9418 0.4354 0.1700 Uiso 1.00 calc . . .
H(74) H 0.2576 0.9860 0.3730 0.1700 Uiso 1.00 calc . . .
H(75) H 0.2789 1.0048 0.4454 0.1700 Uiso 1.00 calc . . .
H(76) H 0.2357 0.8195 0.4663 0.1709 Uiso 1.00 calc . . .
H(77) H 0.2941 0.8306 0.4989 0.1709 Uiso 1.00 calc . . .
H(78) H 0.2659 0.8996 0.5058 0.1709 Uiso 1.00 calc . . .
H(79) H 0.1311 0.6104 0.3539 0.1308 Uiso 1.00 calc . . .
H(80) H 0.1587 0.5076 0.3407 0.2255 Uiso 1.00 calc . . .
H(81) H 0.1537 0.5525 0.2843 0.2255 Uiso 1.00 calc . . .
H(82) H 0.1932 0.5845 0.3585 0.2255 Uiso 1.00 calc . . .
H(83) H 0.0429 0.6005 0.2589 0.2146 Uiso 1.00 calc . . .
H(84) H 0.0566 0.5562 0.2198 0.2146 Uiso 1.00 calc . . .
H(85) H 0.0680 0.5133 0.2812 0.2146 Uiso 1.00 calc . . .
H(86) H 0.0406 0.7624 0.2598 0.0979 Uiso 1.00 calc . . .
H(87) H 0.1091 0.8951 0.3031 0.1081 Uiso 1.00 calc . . .
H(88) H 0.0613 0.8749 0.2277 0.1081 Uiso 1.00 calc . . .
H(89) H 0.0521 0.9023 0.2760 0.1081 Uiso 1.00 calc . . .
H(90) H 0.0936 0.7216 0.3732 0.1522 Uiso 1.00 calc . . .
H(91) H 0.1294 0.7980 0.3954 0.1522 Uiso 1.00 calc . . .
H(92) H 0.0717 0.8093 0.3651 0.1522 Uiso 1.00 calc . . .

loop_
_atom_type_symbol
_atom_type_description
_atom_type_scat_dispersion_real
_atom_type_scat_dispersion_imag
_atom_type_scat_source
C C 0.003 0.002
;International Tables for Crystallography
(1992, Vol. C, Tables 4.2.6.8 and 6.1.1.4)
;
H H 0.000 0.000
;International Tables for Crystallography
(1992, Vol. C, Table 6.1.1.4)
;
Si Si 0.082 0.070
;International Tables for Crystallography
(1992, Vol. C, Tables 4.2.6.8 and 6.1.1.4)
;
O O 0.011 0.006
;International Tables for Crystallography
(1992, Vol. C, Tables 4.2.6.8 and 6.1.1.4)
;
